data_4088653
loop_
_publ_author_name
'Reiners, Matthias'
'Baabe, Dirk'
'Freytag, Matthias'
'Jones, Peter G.'
'Walter, Marc D.'

_publ_section_title
;
 Closing the Gap: Preparation and Characterization of the First Half-Open
 and Open Manganocene Complexes
;
_journal_issue 11
_journal_name_full Organometallics
_journal_page_first 1986
_journal_paper_doi 10.1021/acs.organomet.6b00281
_journal_volume 35
_journal_year 2016
_chemical_formula_sum 'C36 H56 Mn3'
_chemical_formula_weight 653.63
_space_group_IT_number 14
_space_group_name_Hall '-P 2yn'
_space_group_name_H-M_alt 'P 1 21/n 1'
_symmetry_cell_setting monoclinic
_symmetry_space_group_name_H-M 'P 1 21/n 1'
_atom_sites_solution_hydrogens geom
_atom_sites_solution_primary direct
_atom_sites_solution_secondary difmap
_audit_creation_method SHELXL-97
_cell_angle_alpha 90.00
_cell_angle_beta 102.611(2)
_cell_angle_gamma 90.00
_cell_formula_units_Z 4
_cell_length_a 14.3756(2)
_cell_length_b 9.14393(10)
_cell_length_c 26.3730(3)
_cell_measurement_reflns_used 33859
_cell_measurement_temperature 130(2)
_cell_measurement_theta_max 76.1610
_cell_measurement_theta_min 3.8900
_cell_volume 3383.08(8)
_computing_cell_refinement
; 
CrysAlisPro, Agilent Technologies, 
Version 1.171.37.35 (release 13-08-2014 CrysAlis171 .NET) 
(compiled Aug 13 2014,18:06:01) 
;
_computing_data_collection
; 
CrysAlisPro, Agilent Technologies, 
Version 1.171.37.35 (release 13-08-2014 CrysAlis171 .NET) 
(compiled Aug 13 2014,18:06:01) 
;
_computing_data_reduction
; 
CrysAlisPro, Agilent Technologies, 
Version 1.171.37.35 (release 13-08-2014 CrysAlis171 .NET) 
(compiled Aug 13 2014,18:06:01) 
;
_computing_molecular_graphics 'Bruker XP'
_computing_publication_material SHELXL-97
_computing_structure_refinement 'SHELXL-97 (Sheldrick, 1997)'
_computing_structure_solution 'SHELXS-97 (Sheldrick, 1990)'
_diffrn_ambient_temperature 130(2)
_diffrn_detector_area_resol_mean 10.3543
_diffrn_measured_fraction_theta_full 1.000
_diffrn_measured_fraction_theta_max 0.995
_diffrn_measurement_device_type 'Oxford Diffraction Xcalibur, Atlas, Nova'
_diffrn_measurement_method '\w scans'
_diffrn_radiation_monochromator mirror
_diffrn_radiation_type 'Cu K\a'
_diffrn_radiation_wavelength 1.54184
_diffrn_reflns_av_R_equivalents 0.0700
_diffrn_reflns_av_sigmaI/netI 0.0277
_diffrn_reflns_limit_h_max 17
_diffrn_reflns_limit_h_min -17
_diffrn_reflns_limit_k_max 10
_diffrn_reflns_limit_k_min -11
_diffrn_reflns_limit_l_max 33
_diffrn_reflns_limit_l_min -33
_diffrn_reflns_number 67561
_diffrn_reflns_theta_full 75.00
_diffrn_reflns_theta_max 76.38
_diffrn_reflns_theta_min 3.24
_diffrn_source 'sealed X-ray tube'
_exptl_absorpt_coefficient_mu 9.113
_exptl_absorpt_correction_T_max 1.00000
_exptl_absorpt_correction_T_min 0.20475
_exptl_absorpt_correction_type multi-scan
_exptl_absorpt_process_details
; 
CrysAlisPro, Agilent Technologies, 
Version 1.171.37.35 (release 13-08-2014 CrysAlis171 .NET) 
(compiled Aug 13 2014,18:06:01) 
;
_exptl_crystal_colour red
_exptl_crystal_density_diffrn 1.283
_exptl_crystal_density_method 'not measured'
_exptl_crystal_description 'cut plate'
_exptl_crystal_F_000 1388
_exptl_crystal_size_max 0.24
_exptl_crystal_size_mid 0.22
_exptl_crystal_size_min 0.04
_refine_diff_density_max 0.254
_refine_diff_density_min -0.556
_refine_diff_density_rms 0.073
_refine_ls_extinction_method none
_refine_ls_goodness_of_fit_ref 1.113
_refine_ls_hydrogen_treatment mixed
_refine_ls_matrix_type full
_refine_ls_number_parameters 404
_refine_ls_number_reflns 7065
_refine_ls_number_restraints 0
_refine_ls_restrained_S_all 1.113
_refine_ls_R_factor_all 0.0385
_refine_ls_R_factor_gt 0.0362
_refine_ls_shift/su_max 0.000
_refine_ls_shift/su_mean 0.000
_refine_ls_structure_factor_coef Fsqd
_refine_ls_weighting_details 'calc w=1/[\s^2^(Fo^2^)+(0.0366P)^2^+2.5764P] where P=(Fo^2^+2Fc^2^)/3'
_refine_ls_weighting_scheme calc
_refine_ls_wR_factor_gt 0.0885
_refine_ls_wR_factor_ref 0.0900
_reflns_number_gt 6669
_reflns_number_total 7065
_reflns_threshold_expression >2sigma(I)
_cod_data_source_file om6b00281_si_004.cif
_cod_data_source_block mwal60b
_cod_original_cell_volume 3383.09(7)
_cod_original_sg_symbol_H-M 'P 21/n'
_cod_database_code 4088653

loop_
_symmetry_equiv_pos_as_xyz
'x, y, z'
'-x+1/2, y+1/2, -z+1/2'
'-x, -y, -z'
'x-1/2, -y-1/2, z-1/2'

loop_
_atom_site_label
_atom_site_type_symbol
_atom_site_fract_x
_atom_site_fract_y
_atom_site_fract_z
_atom_site_U_iso_or_equiv
_atom_site_adp_type
_atom_site_occupancy
_atom_site_symmetry_multiplicity
_atom_site_calc_flag
_atom_site_refinement_flags
Mn1 Mn 0.17368(2) 0.38458(4) -0.076422(12) 0.02079(9) Uani 1 1 d .
Mn2 Mn 0.24515(2) 0.10662(3) 0.087815(11) 0.01808(8) Uani 1 1 d .
Mn3 Mn 0.23821(2) 0.23744(4) 0.003439(12) 0.02096(9) Uani 1 1 d .
C1 C 0.32156(15) 0.4010(2) -0.04157(8) 0.0245(4) Uani 1 1 d .
C2 C 0.29887(14) 0.4601(2) -0.09389(8) 0.0209(4) Uani 1 1 d .
C3 C 0.24948(14) 0.3735(2) -0.13583(7) 0.0201(4) Uani 1 1 d .
C4 C 0.19842(13) 0.2418(2) -0.13272(7) 0.0205(4) Uani 1 1 d .
C5 C 0.21204(14) 0.1619(2) -0.08394(7) 0.0207(4) Uani 1 1 d .
C6 C 0.33608(17) 0.6121(2) -0.10524(9) 0.0287(5) Uani 1 1 d .
C7 C 0.2874(2) 0.6745(3) -0.15782(10) 0.0406(6) Uani 1 1 d .
H7A H 0.3016 0.6125 -0.1855 0.061 Uiso 1 1 calc R
H7B H 0.3110 0.7738 -0.1613 0.061 Uiso 1 1 calc R
H7C H 0.2184 0.6775 -0.1605 0.061 Uiso 1 1 calc R
C8 C 0.4417(2) 0.5920(3) -0.10574(15) 0.0579(9) Uani 1 1 d .
H8A H 0.4760 0.5566 -0.0717 0.087 Uiso 1 1 calc R
H8B H 0.4687 0.6859 -0.1133 0.087 Uiso 1 1 calc R
H8C H 0.4480 0.5207 -0.1325 0.087 Uiso 1 1 calc R
C9 C 0.3273(4) 0.7245(3) -0.06391(13) 0.0787(14) Uani 1 1 d .
H9A H 0.2599 0.7375 -0.0631 0.118 Uiso 1 1 calc R
H9B H 0.3539 0.8180 -0.0721 0.118 Uiso 1 1 calc R
H9C H 0.3624 0.6903 -0.0299 0.118 Uiso 1 1 calc R
C10 C 0.13642(16) 0.1766(3) -0.18260(8) 0.0287(5) Uani 1 1 d .
C11 C 0.1966(2) 0.0570(3) -0.20080(10) 0.0465(7) Uani 1 1 d .
H11A H 0.2144 -0.0167 -0.1734 0.070 Uiso 1 1 calc R
H11B H 0.2544 0.1007 -0.2083 0.070 Uiso 1 1 calc R
H11C H 0.1595 0.0106 -0.2323 0.070 Uiso 1 1 calc R
C12 C 0.0454(2) 0.1042(4) -0.17267(10) 0.0558(9) Uani 1 1 d .
H12A H 0.0114 0.0555 -0.2044 0.084 Uiso 1 1 calc R
H12B H 0.0042 0.1790 -0.1625 0.084 Uiso 1 1 calc R
H12C H 0.0626 0.0319 -0.1448 0.084 Uiso 1 1 calc R
C13 C 0.10660(17) 0.2876(3) -0.22681(8) 0.0326(5) Uani 1 1 d .
H13A H 0.1634 0.3239 -0.2377 0.049 Uiso 1 1 calc R
H13B H 0.0733 0.3696 -0.2147 0.049 Uiso 1 1 calc R
H13C H 0.0640 0.2402 -0.2563 0.049 Uiso 1 1 calc R
C14 C 0.1197(2) 0.5521(3) -0.03586(14) 0.0523(8) Uani 1 1 d .
H14 H 0.1583 0.6168 -0.0119 0.063 Uiso 1 1 calc R
C15 C 0.0875(3) 0.5756(4) -0.08960(16) 0.0707(13) Uani 1 1 d .
H15 H 0.1009 0.6590 -0.1083 0.085 Uiso 1 1 calc R
C16 C 0.0322(2) 0.4550(5) -0.11091(12) 0.0613(11) Uani 1 1 d .
H16 H 0.0018 0.4426 -0.1464 0.074 Uiso 1 1 calc R
C17 C 0.02968(16) 0.3565(3) -0.07072(10) 0.0408(6) Uani 1 1 d .
H17 H -0.0032 0.2657 -0.0743 0.049 Uiso 1 1 calc R
C18 C 0.08448(16) 0.4147(3) -0.02382(10) 0.0332(5) Uani 1 1 d .
H18 H 0.0955 0.3699 0.0095 0.040 Uiso 1 1 calc R
C19 C 0.36367(14) 0.0892(2) 0.05220(8) 0.0219(4) Uani 1 1 d .
C20 C 0.38735(13) 0.0445(2) 0.10640(8) 0.0206(4) Uani 1 1 d .
C21 C 0.36936(13) 0.1398(2) 0.14588(7) 0.0191(4) Uani 1 1 d .
C22 C 0.31074(13) 0.2667(2) 0.13889(7) 0.0194(4) Uani 1 1 d .
C23 C 0.28147(14) 0.3331(2) 0.08776(7) 0.0200(4) Uani 1 1 d .
C24 C 0.44018(16) -0.1011(2) 0.12182(9) 0.0264(4) Uani 1 1 d .
C25 C 0.54279(19) -0.0779(3) 0.11483(13) 0.0470(7) Uani 1 1 d .
H25A H 0.5416 -0.0562 0.0783 0.071 Uiso 1 1 calc R
H25B H 0.5801 -0.1669 0.1252 0.071 Uiso 1 1 calc R
H25C H 0.5719 0.0040 0.1366 0.071 Uiso 1 1 calc R
C26 C 0.44577(18) -0.1458(3) 0.17851(9) 0.0338(5) Uani 1 1 d .
H26A H 0.4826 -0.0727 0.2017 0.051 Uiso 1 1 calc R
H26B H 0.4771 -0.2413 0.1851 0.051 Uiso 1 1 calc R
H26C H 0.3813 -0.1520 0.1849 0.051 Uiso 1 1 calc R
C27 C 0.3963(2) -0.2289(3) 0.08713(10) 0.0423(6) Uani 1 1 d .
H27A H 0.3325 -0.2498 0.0929 0.063 Uiso 1 1 calc R
H27B H 0.4367 -0.3157 0.0958 0.063 Uiso 1 1 calc R
H27C H 0.3917 -0.2030 0.0506 0.063 Uiso 1 1 calc R
C28 C 0.28732(14) 0.3444(2) 0.18635(8) 0.0229(4) Uani 1 1 d .
C29 C 0.35334(16) 0.4787(2) 0.19642(8) 0.0288(4) Uani 1 1 d .
H29A H 0.3369 0.5462 0.1670 0.043 Uiso 1 1 calc R
H29B H 0.4197 0.4472 0.2005 0.043 Uiso 1 1 calc R
H29C H 0.3454 0.5282 0.2282 0.043 Uiso 1 1 calc R
C30 C 0.18361(16) 0.3975(3) 0.17647(9) 0.0359(5) Uani 1 1 d .
H30A H 0.1406 0.3131 0.1706 0.054 Uiso 1 1 calc R
H30B H 0.1704 0.4609 0.1458 0.054 Uiso 1 1 calc R
H30C H 0.1736 0.4525 0.2067 0.054 Uiso 1 1 calc R
C31 C 0.30571(17) 0.2498(3) 0.23546(8) 0.0311(5) Uani 1 1 d .
H31A H 0.2861 0.3033 0.2636 0.047 Uiso 1 1 calc R
H31B H 0.3738 0.2267 0.2457 0.047 Uiso 1 1 calc R
H31C H 0.2690 0.1589 0.2285 0.047 Uiso 1 1 calc R
C32 C 0.16680(17) -0.0777(3) 0.05377(9) 0.0327(5) Uani 1 1 d .
H32 H 0.1887 -0.1461 0.0319 0.039 Uiso 1 1 calc R
C33 C 0.17937(17) -0.0877(3) 0.10840(10) 0.0349(5) Uani 1 1 d .
H33 H 0.2115 -0.1643 0.1296 0.042 Uiso 1 1 calc R
C34 C 0.13634(16) 0.0346(3) 0.12608(9) 0.0350(5) Uani 1 1 d .
H34 H 0.1346 0.0547 0.1612 0.042 Uiso 1 1 calc R
C35 C 0.09621(15) 0.1226(3) 0.08286(9) 0.0318(5) Uani 1 1 d .
H35 H 0.0626 0.2116 0.0838 0.038 Uiso 1 1 calc R
C36 C 0.11516(15) 0.0541(3) 0.03727(9) 0.0300(5) Uani 1 1 d .
H36 H 0.0969 0.0894 0.0026 0.036 Uiso 1 1 calc R
H21 H 0.3832(16) 0.101(2) 0.1801(9) 0.017(6) Uiso 1 1 d .
H5B H 0.2776(17) 0.130(2) -0.0690(9) 0.016(5) Uiso 1 1 d .
H3 H 0.2338(18) 0.421(3) -0.1684(10) 0.026(6) Uiso 1 1 d .
H5A H 0.1690(18) 0.079(3) -0.0846(10) 0.025(6) Uiso 1 1 d .
H23A H 0.3343(18) 0.365(3) 0.0728(10) 0.023(6) Uiso 1 1 d .
H1B H 0.3604(19) 0.307(3) -0.0365(10) 0.030(7) Uiso 1 1 d .
H19B H 0.3965(18) 0.180(3) 0.0439(10) 0.027(6) Uiso 1 1 d .
H23B H 0.235(2) 0.407(3) 0.0850(10) 0.033(7) Uiso 1 1 d .
H19A H 0.3700(19) 0.011(3) 0.0275(11) 0.035(7) Uiso 1 1 d .
H1A H 0.348(2) 0.467(3) -0.0145(11) 0.035(7) Uiso 1 1 d .

loop_
_atom_site_aniso_label
_atom_site_aniso_U_11
_atom_site_aniso_U_22
_atom_site_aniso_U_33
_atom_site_aniso_U_23
_atom_site_aniso_U_13
_atom_site_aniso_U_12
Mn1 0.01792(16) 0.02533(17) 0.02010(15) 0.00431(12) 0.00630(11) 0.00656(12)
Mn2 0.01540(15) 0.02164(16) 0.01632(14) 0.00069(11) 0.00155(11) -0.00414(11)
Mn3 0.02013(16) 0.02594(17) 0.01629(15) 0.00237(12) 0.00283(11) -0.00062(12)
C1 0.0248(10) 0.0282(11) 0.0194(9) 0.0005(8) 0.0025(8) -0.0047(8)
C2 0.0209(9) 0.0218(10) 0.0210(9) 0.0011(8) 0.0066(7) 0.0001(7)
C3 0.0186(9) 0.0244(10) 0.0176(9) 0.0026(7) 0.0048(7) 0.0031(7)
C4 0.0164(9) 0.0265(10) 0.0176(9) 0.0008(7) 0.0015(7) 0.0015(7)
C5 0.0185(9) 0.0232(10) 0.0198(9) 0.0010(7) 0.0031(7) -0.0002(8)
C6 0.0377(12) 0.0235(10) 0.0255(10) 0.0017(8) 0.0084(9) -0.0035(9)
C7 0.0466(15) 0.0316(13) 0.0421(14) 0.0160(11) 0.0062(11) -0.0025(11)
C8 0.0300(14) 0.0459(16) 0.094(3) 0.0292(17) 0.0065(14) -0.0128(12)
C9 0.171(4) 0.0286(15) 0.0512(19) -0.0152(13) 0.057(2) -0.034(2)
C10 0.0271(11) 0.0368(12) 0.0192(9) 0.0018(9) -0.0015(8) -0.0073(9)
C11 0.0666(18) 0.0357(14) 0.0297(12) -0.0094(11) -0.0060(12) 0.0032(13)
C12 0.0448(16) 0.087(2) 0.0282(12) 0.0089(13) -0.0079(11) -0.0398(16)
C13 0.0290(11) 0.0450(14) 0.0202(10) 0.0029(9) -0.0028(8) -0.0006(10)
C14 0.0550(17) 0.0347(14) 0.081(2) -0.0082(14) 0.0435(16) 0.0117(13)
C15 0.075(2) 0.063(2) 0.095(3) 0.050(2) 0.065(2) 0.056(2)
C16 0.0370(15) 0.110(3) 0.0396(15) 0.0251(17) 0.0144(12) 0.0478(18)
C17 0.0194(11) 0.0647(18) 0.0398(13) 0.0029(12) 0.0095(9) 0.0121(11)
C18 0.0273(11) 0.0428(13) 0.0337(12) 0.0028(10) 0.0157(9) 0.0104(10)
C19 0.0215(9) 0.0241(10) 0.0202(9) 0.0004(8) 0.0045(7) 0.0019(8)
C20 0.0172(9) 0.0221(10) 0.0215(9) 0.0008(8) 0.0022(7) -0.0001(7)
C21 0.0152(8) 0.0235(10) 0.0167(9) 0.0015(7) -0.0008(7) -0.0024(7)
C22 0.0153(8) 0.0228(9) 0.0191(9) -0.0017(7) 0.0020(7) -0.0025(7)
C23 0.0181(9) 0.0216(9) 0.0197(9) -0.0005(7) 0.0023(7) -0.0008(8)
C24 0.0282(11) 0.0216(10) 0.0285(11) 0.0010(8) 0.0040(8) 0.0039(8)
C25 0.0307(13) 0.0400(14) 0.073(2) 0.0158(14) 0.0175(13) 0.0177(11)
C26 0.0411(13) 0.0261(11) 0.0293(11) 0.0061(9) -0.0030(9) 0.0048(10)
C27 0.0632(17) 0.0231(11) 0.0348(13) -0.0024(10) -0.0021(12) 0.0071(11)
C28 0.0200(9) 0.0278(10) 0.0196(9) -0.0021(8) 0.0014(7) 0.0008(8)
C29 0.0336(11) 0.0266(11) 0.0246(10) -0.0056(8) 0.0029(8) -0.0031(9)
C30 0.0242(11) 0.0525(15) 0.0304(11) -0.0110(10) 0.0044(9) 0.0092(10)
C31 0.0357(12) 0.0383(13) 0.0205(10) -0.0009(9) 0.0087(9) -0.0022(10)
C32 0.0319(12) 0.0292(11) 0.0335(12) -0.0037(9) 0.0000(9) -0.0150(9)
C33 0.0318(12) 0.0346(12) 0.0350(12) 0.0095(10) 0.0000(9) -0.0180(10)
C34 0.0266(11) 0.0522(15) 0.0271(11) 0.0014(10) 0.0077(9) -0.0195(10)
C35 0.0157(9) 0.0450(14) 0.0349(12) -0.0013(10) 0.0061(8) -0.0084(9)
C36 0.0207(10) 0.0401(13) 0.0261(10) 0.0016(9) -0.0019(8) -0.0122(9)

loop_
_atom_type_symbol
_atom_type_description
_atom_type_scat_dispersion_real
_atom_type_scat_dispersion_imag
_atom_type_scat_source
C C 0.0181 0.0091 'International Tables Vol C Tables 4.2.6.8 and 6.1.1.4'
H H 0.0000 0.0000 'International Tables Vol C Tables 4.2.6.8 and 6.1.1.4'
Mn Mn -0.5299 2.8052 'International Tables Vol C Tables 4.2.6.8 and 6.1.1.4'

loop_
_geom_angle_atom_site_label_1
_geom_angle_atom_site_label_2
_geom_angle_atom_site_label_3
_geom_angle
C4 Mn1 C2 75.91(8)
C4 Mn1 C3 39.94(8)
C2 Mn1 C3 39.78(8)
C4 Mn1 C18 141.49(9)
C2 Mn1 C18 141.98(9)
C3 Mn1 C18 172.07(9)
C4 Mn1 C14 164.40(12)
C2 Mn1 C14 107.69(10)
C3 Mn1 C14 136.24(10)
C18 Mn1 C14 39.30(11)
C4 Mn1 C17 107.33(10)
C2 Mn1 C17 164.55(10)
C3 Mn1 C17 136.10(9)
C18 Mn1 C17 39.18(10)
C14 Mn1 C17 65.19(12)
C4 Mn1 C15 125.99(13)
C2 Mn1 C15 101.14(12)
C3 Mn1 C15 107.27(10)
C18 Mn1 C15 65.34(10)
C14 Mn1 C15 38.83(14)
C17 Mn1 C15 64.46(13)
C4 Mn1 C16 100.47(11)
C2 Mn1 C16 126.65(11)
C3 Mn1 C16 107.34(9)
C18 Mn1 C16 65.21(10)
C14 Mn1 C16 64.94(14)
C17 Mn1 C16 38.29(12)
C15 Mn1 C16 38.43(16)
C4 Mn1 Mn3 100.07(6)
C2 Mn1 Mn3 100.73(6)
C3 Mn1 Mn3 116.45(5)
C18 Mn1 Mn3 71.47(7)
C14 Mn1 Mn3 94.20(10)
C17 Mn1 Mn3 93.63(7)
C15 Mn1 Mn3 132.50(10)
C16 Mn1 Mn3 131.60(9)
C22 Mn2 C20 75.81(8)
C22 Mn2 C36 142.17(9)
C20 Mn2 C36 141.39(9)
C22 Mn2 C21 39.80(8)
C20 Mn2 C21 39.84(8)
C36 Mn2 C21 172.06(8)
C22 Mn2 C32 164.51(9)
C20 Mn2 C32 106.74(9)
C36 Mn2 C32 39.71(9)
C21 Mn2 C32 135.42(9)
C22 Mn2 C35 107.54(9)
C20 Mn2 C35 164.27(9)
C36 Mn2 C35 39.70(9)
C21 Mn2 C35 135.99(9)
C32 Mn2 C35 65.92(10)
C22 Mn2 C33 125.87(9)
C20 Mn2 C33 100.37(9)
C36 Mn2 C33 65.77(9)
C21 Mn2 C33 106.68(8)
C32 Mn2 C33 38.87(9)
C35 Mn2 C33 64.95(10)
C22 Mn2 C34 100.74(9)
C20 Mn2 C34 126.00(9)
C36 Mn2 C34 65.71(9)
C21 Mn2 C34 107.00(8)
C32 Mn2 C34 65.11(10)
C35 Mn2 C34 38.66(9)
C33 Mn2 C34 38.37(10)
C22 Mn2 Mn3 99.44(6)
C20 Mn2 Mn3 100.74(6)
C36 Mn2 Mn3 71.86(6)
C21 Mn2 Mn3 116.08(5)
C32 Mn2 Mn3 95.11(7)
C35 Mn2 Mn3 93.92(7)
C33 Mn2 Mn3 133.42(7)
C34 Mn2 Mn3 132.27(7)
C23 Mn3 C5 171.95(7)
C23 Mn3 C1 100.38(7)
C5 Mn3 C1 71.81(7)
C23 Mn3 C19 71.87(7)
C5 Mn3 C19 107.46(7)
C1 Mn3 C19 102.75(7)
C23 Mn3 Mn1 124.84(5)
C5 Mn3 Mn1 51.93(5)
C1 Mn3 Mn1 51.58(5)
C19 Mn3 Mn1 148.71(5)
C23 Mn3 Mn2 52.08(5)
C5 Mn3 Mn2 133.99(5)
C1 Mn3 Mn2 144.32(5)
C19 Mn3 Mn2 51.26(5)
Mn1 Mn3 Mn2 159.891(17)
C2 C1 Mn3 132.30(15)
C3 C2 C1 120.23(18)
C3 C2 C6 119.20(18)
C1 C2 C6 120.33(18)
C3 C2 Mn1 71.09(11)
C1 C2 Mn1 71.95(12)
C6 C2 Mn1 134.34(15)
C2 C3 C4 127.22(18)
C2 C3 Mn1 69.13(11)
C4 C3 Mn1 68.84(11)
C3 C4 C5 120.32(18)
C3 C4 C10 119.25(18)
C5 C4 C10 120.15(18)
C3 C4 Mn1 71.22(11)
C5 C4 Mn1 72.13(11)
C10 C4 Mn1 134.49(15)
C4 C5 Mn3 132.79(15)
C7 C6 C9 107.8(2)
C7 C6 C8 107.2(2)
C9 C6 C8 108.9(3)
C7 C6 C2 113.91(19)
C9 C6 C2 112.51(19)
C8 C6 C2 106.25(19)
C13 C10 C11 108.5(2)
C13 C10 C4 114.01(19)
C11 C10 C4 106.40(18)
C13 C10 C12 107.9(2)
C11 C10 C12 107.8(2)
C4 C10 C12 112.10(18)
C15 C14 C18 107.8(3)
C15 C14 Mn1 71.17(17)
C18 C14 Mn1 70.06(14)
C16 C15 C14 108.4(3)
C16 C15 Mn1 71.26(16)
C14 C15 Mn1 70.00(15)
C17 C16 C15 108.0(3)
C17 C16 Mn1 70.30(14)
C15 C16 Mn1 70.31(17)
C16 C17 C18 108.6(3)
C16 C17 Mn1 71.41(16)
C18 C17 Mn1 69.61(13)
C14 C18 C17 107.2(3)
C14 C18 Mn1 70.65(14)
C17 C18 Mn1 71.21(13)
C20 C19 Mn3 132.43(14)
C21 C20 C19 120.37(18)
C21 C20 C24 119.53(17)
C19 C20 C24 119.88(18)
C21 C20 Mn2 71.23(11)
C19 C20 Mn2 71.55(11)
C24 C20 Mn2 134.56(14)
C22 C21 C20 126.98(17)
C22 C21 Mn2 68.83(10)
C20 C21 Mn2 68.93(11)
C21 C22 C23 120.26(18)
C21 C22 C28 119.98(17)
C23 C22 C28 119.41(17)
C21 C22 Mn2 71.37(11)
C23 C22 Mn2 72.15(11)
C28 C22 Mn2 134.88(14)
C22 C23 Mn3 133.41(14)
C27 C24 C26 107.78(19)
C27 C24 C25 108.2(2)
C26 C24 C25 107.8(2)
C27 C24 C20 112.72(18)
C26 C24 C20 113.87(18)
C25 C24 C20 106.21(18)
C31 C28 C30 107.71(18)
C31 C28 C22 113.52(18)
C30 C28 C22 112.63(16)
C31 C28 C29 108.57(17)
C30 C28 C29 108.43(19)
C22 C28 C29 105.81(16)
C33 C32 C36 107.9(2)
C33 C32 Mn2 71.45(13)
C36 C32 Mn2 69.60(12)
C34 C33 C32 108.5(2)
C34 C33 Mn2 70.97(13)
C32 C33 Mn2 69.68(12)
C33 C34 C35 108.5(2)
C33 C34 Mn2 70.67(13)
C35 C34 Mn2 69.89(12)
C34 C35 C36 108.0(2)
C34 C35 Mn2 71.45(13)
C36 C35 Mn2 69.36(12)
C32 C36 C35 107.1(2)
C32 C36 Mn2 70.68(12)
C35 C36 Mn2 70.94(12)

loop_
_geom_bond_atom_site_label_1
_geom_bond_atom_site_label_2
_geom_bond_distance
Mn1 C4 2.066(2)
Mn1 C2 2.071(2)
Mn1 C3 2.0972(19)
Mn1 C18 2.103(2)
Mn1 C14 2.110(3)
Mn1 C17 2.124(2)
Mn1 C15 2.126(3)
Mn1 C16 2.138(3)
Mn1 Mn3 2.5007(4)
Mn2 C22 2.0716(19)
Mn2 C20 2.0746(19)
Mn2 C36 2.100(2)
Mn2 C21 2.1051(18)
Mn2 C32 2.115(2)
Mn2 C35 2.121(2)
Mn2 C33 2.138(2)
Mn2 C34 2.142(2)
Mn2 Mn3 2.5091(4)
Mn3 C23 2.3437(19)
Mn3 C5 2.3562(19)
Mn3 C1 2.388(2)
Mn3 C19 2.394(2)
C1 C2 1.451(3)
C2 C3 1.419(3)
C2 C6 1.542(3)
C3 C4 1.422(3)
C4 C5 1.455(3)
C4 C10 1.539(3)
C6 C7 1.521(3)
C6 C9 1.523(4)
C6 C8 1.533(4)
C10 C13 1.535(3)
C10 C11 1.535(4)
C10 C12 1.539(3)
C14 C15 1.408(5)
C14 C18 1.417(4)
C15 C16 1.403(6)
C16 C17 1.398(4)
C17 C18 1.417(4)
C19 C20 1.454(3)
C20 C21 1.424(3)
C20 C24 1.542(3)
C21 C22 1.422(3)
C22 C23 1.454(3)
C22 C28 1.539(3)
C24 C27 1.533(3)
C24 C26 1.535(3)
C24 C25 1.541(3)
C28 C31 1.532(3)
C28 C30 1.535(3)
C28 C29 1.539(3)
C32 C33 1.415(3)
C32 C36 1.432(3)
C33 C34 1.406(4)
C34 C35 1.411(3)
C35 C36 1.434(3)

loop_
_geom_torsion_atom_site_label_1
_geom_torsion_atom_site_label_2
_geom_torsion_atom_site_label_3
_geom_torsion_atom_site_label_4
_geom_torsion
C4 Mn1 Mn3 C23 161.50(8)
C2 Mn1 Mn3 C23 84.09(8)
C3 Mn1 Mn3 C23 122.89(9)
C18 Mn1 Mn3 C23 -57.37(10)
C14 Mn1 Mn3 C23 -24.82(11)
C17 Mn1 Mn3 C23 -90.18(10)
C15 Mn1 Mn3 C23 -32.04(18)
C16 Mn1 Mn3 C23 -84.64(17)
C4 Mn1 Mn3 C5 -9.33(8)
C2 Mn1 Mn3 C5 -86.74(8)
C3 Mn1 Mn3 C5 -47.94(9)
C18 Mn1 Mn3 C5 131.81(10)
C14 Mn1 Mn3 C5 164.35(11)
C17 Mn1 Mn3 C5 98.99(10)
C15 Mn1 Mn3 C5 157.14(18)
C16 Mn1 Mn3 C5 104.53(17)
C4 Mn1 Mn3 C1 87.28(9)
C2 Mn1 Mn3 C1 9.87(9)
C3 Mn1 Mn3 C1 48.67(9)
C18 Mn1 Mn3 C1 -131.58(10)
C14 Mn1 Mn3 C1 -99.04(11)
C17 Mn1 Mn3 C1 -164.40(11)
C15 Mn1 Mn3 C1 -106.25(19)
C16 Mn1 Mn3 C1 -158.86(17)
C4 Mn1 Mn3 C19 46.98(12)
C2 Mn1 Mn3 C19 -30.43(12)
C3 Mn1 Mn3 C19 8.37(12)
C18 Mn1 Mn3 C19 -171.88(13)
C14 Mn1 Mn3 C19 -139.34(13)
C17 Mn1 Mn3 C19 155.30(13)
C15 Mn1 Mn3 C19 -146.6(2)
C16 Mn1 Mn3 C19 160.84(19)
C4 Mn1 Mn3 Mn2 -124.59(7)
C2 Mn1 Mn3 Mn2 158.00(7)
C3 Mn1 Mn3 Mn2 -163.20(8)
C18 Mn1 Mn3 Mn2 16.55(9)
C14 Mn1 Mn3 Mn2 49.09(10)
C17 Mn1 Mn3 Mn2 -16.26(10)
C15 Mn1 Mn3 Mn2 41.88(18)
C16 Mn1 Mn3 Mn2 -10.73(17)
C22 Mn2 Mn3 C23 -9.02(8)
C20 Mn2 Mn3 C23 -86.22(8)
C36 Mn2 Mn3 C23 132.99(10)
C21 Mn2 Mn3 C23 -47.24(9)
C32 Mn2 Mn3 C23 165.64(9)
C35 Mn2 Mn3 C23 99.50(9)
C33 Mn2 Mn3 C23 158.20(12)
C34 Mn2 Mn3 C23 104.97(12)
C22 Mn2 Mn3 C5 163.96(9)
C20 Mn2 Mn3 C5 86.75(9)
C36 Mn2 Mn3 C5 -54.04(10)
C21 Mn2 Mn3 C5 125.74(9)
C32 Mn2 Mn3 C5 -21.39(10)
C35 Mn2 Mn3 C5 -87.53(10)
C33 Mn2 Mn3 C5 -28.82(13)
C34 Mn2 Mn3 C5 -82.06(12)
C22 Mn2 Mn3 C1 37.05(11)
C20 Mn2 Mn3 C1 -40.15(11)
C36 Mn2 Mn3 C1 179.06(12)
C21 Mn2 Mn3 C1 -1.16(12)
C32 Mn2 Mn3 C1 -148.29(12)
C35 Mn2 Mn3 C1 145.57(12)
C33 Mn2 Mn3 C1 -155.73(14)
C34 Mn2 Mn3 C1 151.04(14)
C22 Mn2 Mn3 C19 87.83(8)
C20 Mn2 Mn3 C19 10.62(9)
C36 Mn2 Mn3 C19 -130.16(10)
C21 Mn2 Mn3 C19 49.61(9)
C32 Mn2 Mn3 C19 -97.52(10)
C35 Mn2 Mn3 C19 -163.65(10)
C33 Mn2 Mn3 C19 -104.95(12)
C34 Mn2 Mn3 C19 -158.19(12)
C22 Mn2 Mn3 Mn1 -97.78(7)
C20 Mn2 Mn3 Mn1 -174.98(7)
C36 Mn2 Mn3 Mn1 44.23(9)
C21 Mn2 Mn3 Mn1 -136.00(8)
C32 Mn2 Mn3 Mn1 76.88(9)
C35 Mn2 Mn3 Mn1 10.74(9)
C33 Mn2 Mn3 Mn1 69.44(12)
C34 Mn2 Mn3 Mn1 16.21(12)
C23 Mn3 C1 C2 -145.5(2)
C5 Mn3 C1 C2 36.4(2)
C19 Mn3 C1 C2 140.9(2)
Mn1 Mn3 C1 C2 -18.96(17)
Mn2 Mn3 C1 C2 179.17(15)
Mn3 C1 C2 C3 -35.4(3)
Mn3 C1 C2 C6 150.23(17)
Mn3 C1 C2 Mn1 18.86(17)
C4 Mn1 C2 C3 20.94(11)
C18 Mn1 C2 C3 -167.67(14)
C14 Mn1 C2 C3 -143.28(14)
C17 Mn1 C2 C3 -83.2(4)
C15 Mn1 C2 C3 -103.68(17)
C16 Mn1 C2 C3 -71.75(18)
Mn3 Mn1 C2 C3 118.75(11)
C4 Mn1 C2 C1 -111.24(13)
C3 Mn1 C2 C1 -132.18(18)
C18 Mn1 C2 C1 60.14(19)
C14 Mn1 C2 C1 84.54(16)
C17 Mn1 C2 C1 144.6(3)
C15 Mn1 C2 C1 124.14(17)
C16 Mn1 C2 C1 156.07(17)
Mn3 Mn1 C2 C1 -13.44(12)
C4 Mn1 C2 C6 133.7(2)
C3 Mn1 C2 C6 112.7(2)
C18 Mn1 C2 C6 -54.9(3)
C14 Mn1 C2 C6 -30.6(2)
C17 Mn1 C2 C6 29.5(5)
C15 Mn1 C2 C6 9.0(2)
C16 Mn1 C2 C6 41.0(3)
Mn3 Mn1 C2 C6 -128.53(19)
C1 C2 C3 C4 15.4(3)
C6 C2 C3 C4 -170.12(19)
Mn1 C2 C3 C4 -39.21(19)
C1 C2 C3 Mn1 54.63(17)
C6 C2 C3 Mn1 -130.90(18)
C4 Mn1 C3 C2 -147.32(17)
C18 Mn1 C3 C2 107.6(7)
C14 Mn1 C3 C2 55.4(2)
C17 Mn1 C3 C2 157.57(15)
C15 Mn1 C3 C2 86.71(18)
C16 Mn1 C3 C2 127.04(17)
Mn3 Mn1 C3 C2 -74.18(12)
C2 Mn1 C3 C4 147.32(17)
C18 Mn1 C3 C4 -105.1(7)
C14 Mn1 C3 C4 -157.23(17)
C17 Mn1 C3 C4 -55.11(18)
C15 Mn1 C3 C4 -125.96(18)
C16 Mn1 C3 C4 -85.63(17)
Mn3 Mn1 C3 C4 73.14(11)
C2 C3 C4 C5 -15.6(3)
Mn1 C3 C4 C5 -54.95(16)
C2 C3 C4 C10 170.5(2)
Mn1 C3 C4 C10 131.15(18)
C2 C3 C4 Mn1 39.30(19)
C2 Mn1 C4 C3 -20.87(11)
C18 Mn1 C4 C3 167.65(14)
C14 Mn1 C4 C3 84.6(4)
C17 Mn1 C4 C3 143.43(13)
C15 Mn1 C4 C3 72.80(18)
C16 Mn1 C4 C3 104.55(15)
Mn3 Mn1 C4 C3 -119.51(10)
C2 Mn1 C4 C5 111.19(12)
C3 Mn1 C4 C5 132.06(16)
C18 Mn1 C4 C5 -60.29(18)
C14 Mn1 C4 C5 -143.4(4)
C17 Mn1 C4 C5 -84.51(13)
C15 Mn1 C4 C5 -155.15(16)
C16 Mn1 C4 C5 -123.39(15)
Mn3 Mn1 C4 C5 12.54(11)
C2 Mn1 C4 C10 -133.8(2)
C3 Mn1 C4 C10 -112.9(2)
C18 Mn1 C4 C10 54.7(3)
C14 Mn1 C4 C10 -28.3(5)
C17 Mn1 C4 C10 30.5(2)
C15 Mn1 C4 C10 -40.1(3)
C16 Mn1 C4 C10 -8.4(2)
Mn3 Mn1 C4 C10 127.6(2)
C3 C4 C5 Mn3 36.5(3)
C10 C4 C5 Mn3 -149.64(16)
Mn1 C4 C5 Mn3 -18.02(15)
C23 Mn3 C5 C4 -51.2(6)
C1 Mn3 C5 C4 -37.02(18)
C19 Mn3 C5 C4 -135.07(18)
Mn1 Mn3 C5 C4 17.99(16)
Mn2 Mn3 C5 C4 172.38(15)
C3 C2 C6 C7 19.7(3)
C1 C2 C6 C7 -165.8(2)
Mn1 C2 C6 C7 -71.8(3)
C3 C2 C6 C9 142.8(3)
C1 C2 C6 C9 -42.7(3)
Mn1 C2 C6 C9 51.3(3)
C3 C2 C6 C8 -98.1(3)
C1 C2 C6 C8 76.4(3)
Mn1 C2 C6 C8 170.4(2)
C3 C4 C10 C13 -21.7(3)
C5 C4 C10 C13 164.40(19)
Mn1 C4 C10 C13 70.2(3)
C3 C4 C10 C11 97.8(2)
C5 C4 C10 C11 -76.1(2)
Mn1 C4 C10 C11 -170.29(18)
C3 C4 C10 C12 -144.6(2)
C5 C4 C10 C12 41.5(3)
Mn1 C4 C10 C12 -52.7(3)
C4 Mn1 C14 C15 -15.3(5)
C2 Mn1 C14 C15 85.8(2)
C3 Mn1 C14 C15 52.2(3)
C18 Mn1 C14 C15 -117.9(3)
C17 Mn1 C14 C15 -79.4(2)
C16 Mn1 C14 C15 -37.0(2)
Mn3 Mn1 C14 C15 -171.5(2)
C4 Mn1 C14 C18 102.6(4)
C2 Mn1 C14 C18 -156.31(16)
C3 Mn1 C14 C18 170.10(14)
C17 Mn1 C14 C18 38.42(16)
C15 Mn1 C14 C18 117.9(3)
C16 Mn1 C14 C18 80.8(2)
Mn3 Mn1 C14 C18 -53.64(17)
C18 C14 C15 C16 0.4(3)
Mn1 C14 C15 C16 61.21(19)
C18 C14 C15 Mn1 -60.79(17)
C4 Mn1 C15 C16 56.4(2)
C2 Mn1 C15 C16 136.95(17)
C3 Mn1 C15 C16 96.32(17)
C18 Mn1 C15 C16 -80.58(18)
C14 Mn1 C15 C16 -118.6(3)
C17 Mn1 C15 C16 -37.13(17)
Mn3 Mn1 C15 C16 -107.1(2)
C4 Mn1 C15 C14 174.98(17)
C2 Mn1 C15 C14 -104.4(2)
C3 Mn1 C15 C14 -145.07(18)
C18 Mn1 C15 C14 38.03(18)
C17 Mn1 C15 C14 81.5(2)
C16 Mn1 C15 C14 118.6(3)
Mn3 Mn1 C15 C14 11.5(3)
C14 C15 C16 C17 0.1(3)
Mn1 C15 C16 C17 60.47(18)
C14 C15 C16 Mn1 -60.41(19)
C4 Mn1 C16 C17 104.8(2)
C2 Mn1 C16 C17 -175.09(16)
C3 Mn1 C16 C17 145.37(18)
C18 Mn1 C16 C17 -37.54(18)
C14 Mn1 C16 C17 -81.1(2)
C15 Mn1 C16 C17 -118.5(3)
Mn3 Mn1 C16 C17 -8.9(3)
C4 Mn1 C16 C15 -136.76(18)
C2 Mn1 C16 C15 -56.6(2)
C3 Mn1 C16 C15 -96.15(18)
C18 Mn1 C16 C15 80.95(19)
C14 Mn1 C16 C15 37.42(18)
C17 Mn1 C16 C15 118.5(3)
Mn3 Mn1 C16 C15 109.5(2)
C15 C16 C17 C18 -0.5(3)
Mn1 C16 C17 C18 59.96(17)
C15 C16 C17 Mn1 -60.47(18)
C4 Mn1 C17 C16 -85.0(2)
C2 Mn1 C17 C16 14.9(5)
C3 Mn1 C17 C16 -51.5(3)
C18 Mn1 C17 C16 118.9(3)
C14 Mn1 C17 C16 80.4(2)
C15 Mn1 C17 C16 37.3(2)
Mn3 Mn1 C17 C16 173.3(2)
C4 Mn1 C17 C18 156.15(15)
C2 Mn1 C17 C18 -104.0(4)
C3 Mn1 C17 C18 -170.37(14)
C14 Mn1 C17 C18 -38.54(17)
C15 Mn1 C17 C18 -81.6(2)
C16 Mn1 C17 C18 -118.9(3)
Mn3 Mn1 C17 C18 54.42(15)
C15 C14 C18 C17 -0.7(3)
Mn1 C14 C18 C17 -62.23(16)
C15 C14 C18 Mn1 61.50(18)
C16 C17 C18 C14 0.8(3)
Mn1 C17 C18 C14 61.86(16)
C16 C17 C18 Mn1 -61.09(17)
C4 Mn1 C18 C14 -155.07(19)
C2 Mn1 C18 C14 38.4(2)
C3 Mn1 C18 C14 -59.5(7)
C17 Mn1 C18 C14 -116.8(2)
C15 Mn1 C18 C14 -37.6(2)
C16 Mn1 C18 C14 -80.1(2)
Mn3 Mn1 C18 C14 122.11(19)
C4 Mn1 C18 C17 -38.3(2)
C2 Mn1 C18 C17 155.18(16)
C3 Mn1 C18 C17 57.2(7)
C14 Mn1 C18 C17 116.8(2)
C15 Mn1 C18 C17 79.2(2)
C16 Mn1 C18 C17 36.7(2)
Mn3 Mn1 C18 C17 -121.13(16)
C23 Mn3 C19 C20 35.00(19)
C5 Mn3 C19 C20 -153.42(19)
C1 Mn3 C19 C20 131.91(19)
Mn1 Mn3 C19 C20 163.21(14)
Mn2 Mn3 C19 C20 -20.50(16)
Mn3 C19 C20 C21 -33.6(3)
Mn3 C19 C20 C24 151.79(16)
Mn3 C19 C20 Mn2 20.38(16)
C22 Mn2 C20 C21 20.96(11)
C36 Mn2 C20 C21 -167.58(13)
C32 Mn2 C20 C21 -143.18(12)
C35 Mn2 C20 C21 -83.4(3)
C33 Mn2 C20 C21 -103.66(13)
C34 Mn2 C20 C21 -72.12(15)
Mn3 Mn2 C20 C21 118.10(10)
C22 Mn2 C20 C19 -111.59(13)
C36 Mn2 C20 C19 59.87(18)
C21 Mn2 C20 C19 -132.55(17)
C32 Mn2 C20 C19 84.27(13)
C35 Mn2 C20 C19 144.0(3)
C33 Mn2 C20 C19 123.79(13)
C34 Mn2 C20 C19 155.32(13)
Mn3 Mn2 C20 C19 -14.45(12)
C22 Mn2 C20 C24 134.3(2)
C36 Mn2 C20 C24 -54.3(3)
C21 Mn2 C20 C24 113.3(2)
C32 Mn2 C20 C24 -29.8(2)
C35 Mn2 C20 C24 29.9(4)
C33 Mn2 C20 C24 9.7(2)
C34 Mn2 C20 C24 41.2(2)
Mn3 Mn2 C20 C24 -128.57(19)
C19 C20 C21 C22 14.9(3)
C24 C20 C21 C22 -170.47(19)
Mn2 C20 C21 C22 -39.23(18)
C19 C20 C21 Mn2 54.09(16)
C24 C20 C21 Mn2 -131.24(18)
C20 Mn2 C21 C22 147.20(17)
C36 Mn2 C21 C22 -109.1(6)
C32 Mn2 C21 C22 -157.95(13)
C35 Mn2 C21 C22 -55.61(17)
C33 Mn2 C21 C22 -126.58(13)
C34 Mn2 C21 C22 -86.42(13)
Mn3 Mn2 C21 C22 72.42(11)
C22 Mn2 C21 C20 -147.20(17)
C36 Mn2 C21 C20 103.7(6)
C32 Mn2 C21 C20 54.85(17)
C35 Mn2 C21 C20 157.19(14)
C33 Mn2 C21 C20 86.22(14)
C34 Mn2 C21 C20 126.38(13)
Mn3 Mn2 C21 C20 -74.77(12)
C20 C21 C22 C23 -15.9(3)
Mn2 C21 C22 C23 -55.17(16)
C20 C21 C22 C28 170.95(19)
Mn2 C21 C22 C28 131.69(17)
C20 C21 C22 Mn2 39.26(19)
C20 Mn2 C22 C21 -20.98(11)
C36 Mn2 C22 C21 167.72(13)
C32 Mn2 C22 C21 80.6(3)
C35 Mn2 C22 C21 143.04(12)
C33 Mn2 C22 C21 71.67(15)
C34 Mn2 C22 C21 103.72(13)
Mn3 Mn2 C22 C21 -119.77(10)
C20 Mn2 C22 C23 110.87(12)
C36 Mn2 C22 C23 -60.43(17)
C21 Mn2 C22 C23 131.85(16)
C32 Mn2 C22 C23 -147.6(3)
C35 Mn2 C22 C23 -85.11(13)
C33 Mn2 C22 C23 -156.48(13)
C34 Mn2 C22 C23 -124.43(13)
Mn3 Mn2 C22 C23 12.08(11)
C20 Mn2 C22 C28 -135.1(2)
C36 Mn2 C22 C28 53.6(3)
C21 Mn2 C22 C28 -114.1(2)
C32 Mn2 C22 C28 -33.6(4)
C35 Mn2 C22 C28 28.9(2)
C33 Mn2 C22 C28 -42.4(2)
C34 Mn2 C22 C28 -10.4(2)
Mn3 Mn2 C22 C28 126.12(19)
C21 C22 C23 Mn3 37.1(3)
C28 C22 C23 Mn3 -149.74(16)
Mn2 C22 C23 Mn3 -17.72(15)
C5 Mn3 C23 C22 -123.4(5)
C1 Mn3 C23 C22 -137.07(19)
C19 Mn3 C23 C22 -36.93(18)
Mn1 Mn3 C23 C22 172.89(16)
Mn2 Mn3 C23 C22 17.65(16)
C21 C20 C24 C27 138.0(2)
C19 C20 C24 C27 -47.3(3)
Mn2 C20 C24 C27 45.7(3)
C21 C20 C24 C26 14.8(3)
C19 C20 C24 C26 -170.52(19)
Mn2 C20 C24 C26 -77.4(3)
C21 C20 C24 C25 -103.7(2)
C19 C20 C24 C25 71.0(3)
Mn2 C20 C24 C25 164.11(19)
C21 C22 C28 C31 -17.4(3)
C23 C22 C28 C31 169.39(18)
Mn2 C22 C28 C31 75.7(2)
C21 C22 C28 C30 -140.2(2)
C23 C22 C28 C30 46.6(3)
Mn2 C22 C28 C30 -47.1(3)
C21 C22 C28 C29 101.6(2)
C23 C22 C28 C29 -71.6(2)
Mn2 C22 C28 C29 -165.36(16)
C22 Mn2 C32 C33 -11.5(4)
C20 Mn2 C32 C33 85.77(16)
C36 Mn2 C32 C33 -118.0(2)
C21 Mn2 C32 C33 52.6(2)
C35 Mn2 C32 C33 -79.37(16)
C34 Mn2 C32 C33 -36.72(15)
Mn3 Mn2 C32 C33 -171.38(14)
C22 Mn2 C32 C36 106.5(3)
C20 Mn2 C32 C36 -156.20(13)
C21 Mn2 C32 C36 170.64(13)
C35 Mn2 C32 C36 38.66(14)
C33 Mn2 C32 C36 118.0(2)
C34 Mn2 C32 C36 81.31(15)
Mn3 Mn2 C32 C36 -53.36(13)
C36 C32 C33 C34 0.2(2)
Mn2 C32 C33 C34 60.59(15)
C36 C32 C33 Mn2 -60.37(15)
C22 Mn2 C33 C34 57.12(17)
C20 Mn2 C33 C34 137.02(14)
C36 Mn2 C33 C34 -80.90(15)
C21 Mn2 C33 C34 96.50(14)
C32 Mn2 C33 C34 -119.1(2)
C35 Mn2 C33 C34 -37.04(14)
Mn3 Mn2 C33 C34 -107.25(14)
C22 Mn2 C33 C32 176.23(14)
C20 Mn2 C33 C32 -103.87(15)
C36 Mn2 C33 C32 38.21(15)
C21 Mn2 C33 C32 -144.40(15)
C35 Mn2 C33 C32 82.07(16)
C34 Mn2 C33 C32 119.1(2)
Mn3 Mn2 C33 C32 11.9(2)
C32 C33 C34 C35 0.1(2)
Mn2 C33 C34 C35 59.88(15)
C32 C33 C34 Mn2 -59.79(15)
C22 Mn2 C34 C33 -136.16(14)
C20 Mn2 C34 C33 -55.98(17)
C36 Mn2 C34 C33 81.06(15)
C21 Mn2 C34 C33 -95.59(14)
C32 Mn2 C34 C33 37.19(14)
C35 Mn2 C34 C33 119.1(2)
Mn3 Mn2 C34 C33 110.39(14)
C22 Mn2 C34 C35 104.71(15)
C20 Mn2 C34 C35 -175.12(13)
C36 Mn2 C34 C35 -38.08(15)
C21 Mn2 C34 C35 145.27(14)
C32 Mn2 C34 C35 -81.94(16)
C33 Mn2 C34 C35 -119.1(2)
Mn3 Mn2 C34 C35 -8.75(19)
C33 C34 C35 C36 -0.4(2)
Mn2 C34 C35 C36 60.00(14)
C33 C34 C35 Mn2 -60.37(15)
C22 Mn2 C35 C34 -85.29(16)
C20 Mn2 C35 C34 14.7(4)
C36 Mn2 C35 C34 118.3(2)
C21 Mn2 C35 C34 -51.6(2)
C32 Mn2 C35 C34 79.67(16)
C33 Mn2 C35 C34 36.76(15)
Mn3 Mn2 C35 C34 173.52(14)
C22 Mn2 C35 C36 156.37(13)
C20 Mn2 C35 C36 -103.6(3)
C21 Mn2 C35 C36 -169.99(13)
C32 Mn2 C35 C36 -38.67(14)
C33 Mn2 C35 C36 -81.58(15)
C34 Mn2 C35 C36 -118.3(2)
Mn3 Mn2 C35 C36 55.18(14)
C33 C32 C36 C35 -0.4(2)
Mn2 C32 C36 C35 -61.99(14)
C33 C32 C36 Mn2 61.55(15)
C34 C35 C36 C32 0.5(2)
Mn2 C35 C36 C32 61.82(14)
C34 C35 C36 Mn2 -61.33(15)
C22 Mn2 C36 C32 -155.32(15)
C20 Mn2 C36 C32 38.3(2)
C21 Mn2 C36 C32 -55.8(7)
C35 Mn2 C36 C32 -116.8(2)
C33 Mn2 C36 C32 -37.41(14)
C34 Mn2 C36 C32 -79.67(15)
Mn3 Mn2 C36 C32 122.75(14)
C22 Mn2 C36 C35 -38.6(2)
C20 Mn2 C36 C35 155.03(15)
C21 Mn2 C36 C35 61.0(7)
C32 Mn2 C36 C35 116.8(2)
C33 Mn2 C36 C35 79.35(16)
C34 Mn2 C36 C35 37.10(15)
Mn3 Mn2 C36 C35 -120.48(14)
